data_2222287
loop_
_publ_author_name
'Hou, Rui-Bin'
'Li, Bao'
'Yin, Bing-Zhu'
'Wu, Li-Xin'

_publ_section_title 4,6,7,9,10,12-Hexahydro-1,3-dithiolo[4,5-<i>f</i>][1,4,9]oxadithiacycloundecine-2-thione
_journal_coeditor_code CV2573
_journal_issue 7
_journal_name_full 'Acta Crystallographica Section E'
_journal_page_first o1710
_journal_paper_doi 10.1107/S1600536809024003
_journal_volume 65
_journal_year 2009
_chemical_formula_iupac 'C9 H12 O S5'
_chemical_formula_moiety 'C9 H12 O S5'
_chemical_formula_sum 'C9 H12 O S5'
_chemical_formula_weight 296.49
_chemical_name_systematic
;
4,6,7,9,10,12-Hexahydro-1,3-
dithiolo[4,5-<i>f</i>][1,4,9]oxadithiacycloundecine-2-thione
;
_space_group_IT_number 2
_symmetry_cell_setting triclinic
_symmetry_space_group_name_Hall '-P 1'
_symmetry_space_group_name_H-M 'P -1'
_atom_sites_solution_hydrogens geom
_atom_sites_solution_primary direct
_atom_sites_solution_secondary difmap
_cell_angle_alpha 98.10(3)
_cell_angle_beta 106.58(3)
_cell_angle_gamma 112.74(3)
_cell_formula_units_Z 2
_cell_length_a 8.3425(17)
_cell_length_b 8.9611(18)
_cell_length_c 9.820(2)
_cell_measurement_reflns_used 5678
_cell_measurement_temperature 291(2)
_cell_measurement_theta_max 27.02
_cell_measurement_theta_min 3.43
_cell_volume 622.2(3)
_computing_cell_refinement 'RAPID-AUTO (Rigaku, 1998)'
_computing_data_collection 'RAPID-AUTO (Rigaku, 1998)'
_computing_data_reduction 'CrystalStructure (Rigaku/MSC, 2002)'
_computing_molecular_graphics 'PLATON (Spek, 2009)'
_computing_publication_material 'SHELXL97 (Sheldrick, 2008)'
_computing_structure_refinement 'SHELXL97 (Sheldrick, 2008)'
_computing_structure_solution 'SHELXS97 (Sheldrick, 2008)'
_diffrn_ambient_temperature 291(2)
_diffrn_measured_fraction_theta_full 0.989
_diffrn_measured_fraction_theta_max 0.989
_diffrn_measurement_device_type 'Rigaku R-AXIS RAPID'
_diffrn_measurement_method \w
_diffrn_radiation_monochromator graphite
_diffrn_radiation_source 'fine-focus sealed tube'
_diffrn_radiation_type MoK\a
_diffrn_radiation_wavelength 0.71073
_diffrn_reflns_av_R_equivalents 0.0170
_diffrn_reflns_av_sigmaI/netI 0.0205
_diffrn_reflns_limit_h_max 10
_diffrn_reflns_limit_h_min -10
_diffrn_reflns_limit_k_max 11
_diffrn_reflns_limit_k_min -11
_diffrn_reflns_limit_l_max 12
_diffrn_reflns_limit_l_min -12
_diffrn_reflns_number 6141
_diffrn_reflns_theta_full 27.48
_diffrn_reflns_theta_max 27.48
_diffrn_reflns_theta_min 3.43
_diffrn_standards_decay_% 0
_diffrn_standards_interval_count 0
_diffrn_standards_interval_time 0
_diffrn_standards_number 0
_exptl_absorpt_coefficient_mu 0.901
_exptl_absorpt_correction_T_max 0.8996
_exptl_absorpt_correction_T_min 0.8767
_exptl_absorpt_correction_type multi-scan
_exptl_absorpt_process_details '(ABSCOR; Higashi, 1995)'
_exptl_crystal_colour yellow
_exptl_crystal_density_diffrn 1.583
_exptl_crystal_density_method 'not measured'
_exptl_crystal_description block
_exptl_crystal_F_000 308
_exptl_crystal_size_max 0.15
_exptl_crystal_size_mid 0.12
_exptl_crystal_size_min 0.12
_refine_diff_density_max 0.411
_refine_diff_density_min -0.364
_refine_ls_extinction_method none
_refine_ls_goodness_of_fit_ref 1.063
_refine_ls_hydrogen_treatment constr
_refine_ls_matrix_type full
_refine_ls_number_parameters 136
_refine_ls_number_reflns 2813
_refine_ls_number_restraints 0
_refine_ls_restrained_S_all 1.063
_refine_ls_R_factor_all 0.0341
_refine_ls_R_factor_gt 0.0310
_refine_ls_shift/su_max 0.003
_refine_ls_shift/su_mean 0.000
_refine_ls_structure_factor_coef Fsqd
_refine_ls_weighting_details 'calc w=1/[\s^2^(Fo^2^)+(0.0645P)^2^+0.2783P] where P=(Fo^2^+2Fc^2^)/3'
_refine_ls_weighting_scheme calc
_refine_ls_wR_factor_gt 0.0995
_refine_ls_wR_factor_ref 0.1055
_reflns_number_gt 2560
_reflns_number_total 2813
_reflns_threshold_expression I>2\s(I)
_cod_data_source_file cv2573.cif
_cod_data_source_block I
_cod_original_cell_volume 622.2(2)
_cod_database_code 2222287
_cod_database_fobs_code 2222287

loop_
_symmetry_equiv_pos_as_xyz
'x, y, z'
'-x, -y, -z'

loop_
_atom_site_type_symbol
_atom_site_label
_atom_site_fract_x
_atom_site_fract_y
_atom_site_fract_z
_atom_site_U_iso_or_equiv
_atom_site_adp_type
_atom_site_calc_flag
_atom_site_refinement_flags
_atom_site_occupancy
_atom_site_disorder_assembly
_atom_site_disorder_group
C C1 0.3295(3) 0.6916(3) 0.4927(2) 0.0376(4) Uani d . 1 . .
C C2 0.2130(3) 0.8764(2) 0.3463(2) 0.0300(4) Uani d . 1 . .
C C3 0.1113(3) 0.9792(2) 0.3073(2) 0.0354(4) Uani d . 1 . .
H H3A 0.1194 1.0051 0.2161 0.042 Uiso calc R 1 . .
H H3B 0.1724 1.0851 0.3848 0.042 Uiso calc R 1 . .
C C4 -0.2203(3) 0.6799(3) 0.1413(3) 0.0408(5) Uani d . 1 . .
H H4A -0.1445 0.6233 0.1746 0.049 Uiso calc R 1 . .
H H4B -0.3469 0.6075 0.1315 0.049 Uiso calc R 1 . .
C C5 -0.2231(3) 0.6956(3) -0.0092(3) 0.0486(5) Uani d . 1 . .
H H5A -0.2975 0.5852 -0.0811 0.058 Uiso calc R 1 . .
H H5B -0.2805 0.7677 -0.0378 0.058 Uiso calc R 1 . .
C C6 -0.0193(3) 0.6766(3) -0.1285(3) 0.0466(5) Uani d . 1 . .
H H6A -0.1108 0.6664 -0.2208 0.056 Uiso calc R 1 . .
H H6B -0.0423 0.5639 -0.1211 0.056 Uiso calc R 1 . .
C C7 0.1742(3) 0.7686(3) -0.1276(2) 0.0439(5) Uani d . 1 . .
H H7A 0.1991 0.8846 -0.1229 0.053 Uiso calc R 1 . .
H H7B 0.1754 0.7190 -0.2215 0.053 Uiso calc R 1 . .
C C8 0.4004(3) 0.9279(2) 0.1782(2) 0.0367(4) Uani d . 1 . .
H H8A 0.5328 1.0056 0.2243 0.044 Uiso calc R 1 . .
H H8B 0.3342 0.9920 0.1443 0.044 Uiso calc R 1 . .
C C9 0.3363(2) 0.8552(2) 0.2922(2) 0.0294(4) Uani d . 1 . .
O O1 -0.0377(2) 0.7650(2) -0.0088(2) 0.0600(5) Uani d . 1 . .
S S1 0.43959(7) 0.73453(6) 0.36855(5) 0.03533(15) Uani d . 1 . .
S S2 0.36763(14) 0.58331(12) 0.60929(8) 0.0708(3) Uani d . 1 . .
S S3 0.17163(8) 0.77394(7) 0.48048(6) 0.03867(15) Uani d . 1 . .
S S4 -0.13328(7) 0.87314(7) 0.28369(6) 0.04162(16) Uani d . 1 . .
S S5 0.36387(8) 0.77082(7) 0.01819(6) 0.04019(15) Uani d . 1 . .

loop_
_atom_site_aniso_label
_atom_site_aniso_U_11
_atom_site_aniso_U_22
_atom_site_aniso_U_33
_atom_site_aniso_U_12
_atom_site_aniso_U_13
_atom_site_aniso_U_23
C1 0.0448(11) 0.0454(11) 0.0277(9) 0.0247(9) 0.0138(8) 0.0110(8)
C2 0.0293(8) 0.0333(9) 0.0239(8) 0.0121(7) 0.0089(7) 0.0061(7)
C3 0.0375(10) 0.0361(9) 0.0347(10) 0.0190(8) 0.0136(8) 0.0087(8)
C4 0.0313(9) 0.0420(10) 0.0486(12) 0.0163(8) 0.0140(9) 0.0140(9)
C5 0.0318(10) 0.0615(14) 0.0431(12) 0.0164(10) 0.0121(9) 0.0057(10)
C6 0.0439(11) 0.0526(12) 0.0361(11) 0.0199(10) 0.0127(9) 0.0023(9)
C7 0.0506(12) 0.0565(13) 0.0329(10) 0.0266(10) 0.0214(9) 0.0172(9)
C8 0.0388(10) 0.0339(9) 0.0361(10) 0.0107(8) 0.0200(8) 0.0097(8)
C9 0.0283(8) 0.0289(8) 0.0276(9) 0.0101(7) 0.0105(7) 0.0059(7)
O1 0.0356(8) 0.0692(11) 0.0481(10) 0.0048(8) 0.0198(7) -0.0146(8)
S1 0.0340(3) 0.0422(3) 0.0348(3) 0.0204(2) 0.0152(2) 0.0112(2)
S2 0.1147(7) 0.0990(6) 0.0578(4) 0.0820(6) 0.0517(4) 0.0521(4)
S3 0.0443(3) 0.0543(3) 0.0322(3) 0.0285(2) 0.0224(2) 0.0188(2)
S4 0.0399(3) 0.0544(3) 0.0438(3) 0.0303(2) 0.0214(2) 0.0135(2)
S5 0.0468(3) 0.0511(3) 0.0357(3) 0.0300(2) 0.0217(2) 0.0135(2)

loop_
_atom_type_symbol
_atom_type_description
_atom_type_scat_dispersion_real
_atom_type_scat_dispersion_imag
_atom_type_scat_source
C C 0.0033 0.0016 'International Tables Vol C Tables 4.2.6.8 and 6.1.1.4'
H H 0.0000 0.0000 'International Tables Vol C Tables 4.2.6.8 and 6.1.1.4'
O O 0.0106 0.0060 'International Tables Vol C Tables 4.2.6.8 and 6.1.1.4'
S S 0.1246 0.1234 'International Tables Vol C Tables 4.2.6.8 and 6.1.1.4'

loop_
_geom_angle_atom_site_label_1
_geom_angle_atom_site_label_2
_geom_angle_atom_site_label_3
_geom_angle_site_symmetry_1
_geom_angle_site_symmetry_3
_geom_angle
_geom_angle_publ_flag
S2 C1 S1 . . 124.30(13) ?
S2 C1 S3 . . 123.21(13) ?
S1 C1 S3 . . 112.49(12) ?
C9 C2 C3 . . 127.67(18) ?
C9 C2 S3 . . 115.53(15) ?
C3 C2 S3 . . 116.79(14) ?
C2 C3 S4 . . 112.96(14) ?
C2 C3 H3A . . 109.0 ?
S4 C3 H3A . . 109.0 ?
C2 C3 H3B . . 109.0 ?
S4 C3 H3B . . 109.0 ?
H3A C3 H3B . . 107.8 ?
C5 C4 S4 . . 116.74(17) ?
C5 C4 H4A . . 108.1 ?
S4 C4 H4A . . 108.1 ?
C5 C4 H4B . . 108.1 ?
S4 C4 H4B . . 108.1 ?
H4A C4 H4B . . 107.3 ?
O1 C5 C4 . . 110.55(19) ?
O1 C5 H5A . . 109.5 ?
C4 C5 H5A . . 109.5 ?
O1 C5 H5B . . 109.5 ?
C4 C5 H5B . . 109.5 ?
H5A C5 H5B . . 108.1 ?
O1 C6 C7 . . 109.68(19) ?
O1 C6 H6A . . 109.7 ?
C7 C6 H6A . . 109.7 ?
O1 C6 H6B . . 109.7 ?
C7 C6 H6B . . 109.7 ?
H6A C6 H6B . . 108.2 ?
C6 C7 S5 . . 117.34(17) ?
C6 C7 H7A . . 108.0 ?
S5 C7 H7A . . 108.0 ?
C6 C7 H7B . . 108.0 ?
S5 C7 H7B . . 108.0 ?
H7A C7 H7B . . 107.2 ?
C9 C8 S5 . . 114.07(14) ?
C9 C8 H8A . . 108.7 ?
S5 C8 H8A . . 108.7 ?
C9 C8 H8B . . 108.7 ?
S5 C8 H8B . . 108.7 ?
H8A C8 H8B . . 107.6 ?
C2 C9 C8 . . 127.63(18) ?
C2 C9 S1 . . 116.14(15) ?
C8 C9 S1 . . 116.20(14) ?
C6 O1 C5 . . 113.57(18) ?
C1 S1 C9 . . 97.73(10) ?
C1 S3 C2 . . 98.01(10) ?
C4 S4 C3 . . 102.59(10) ?
C7 S5 C8 . . 103.70(11) ?

loop_
_geom_bond_atom_site_label_1
_geom_bond_atom_site_label_2
_geom_bond_site_symmetry_2
_geom_bond_distance
_geom_bond_publ_flag
C1 S2 . 1.642(2) ?
C1 S1 . 1.726(2) ?
C1 S3 . 1.726(2) ?
C2 C9 . 1.346(3) ?
C2 C3 . 1.495(3) ?
C2 S3 . 1.7471(19) ?
C3 S4 . 1.814(2) ?
C3 H3A . 0.9700 ?
C3 H3B . 0.9700 ?
C4 C5 . 1.498(3) ?
C4 S4 . 1.802(2) ?
C4 H4A . 0.9700 ?
C4 H4B . 0.9700 ?
C5 O1 . 1.426(3) ?
C5 H5A . 0.9700 ?
C5 H5B . 0.9700 ?
C6 O1 . 1.402(3) ?
C6 C7 . 1.499(3) ?
C6 H6A . 0.9700 ?
C6 H6B . 0.9700 ?
C7 S5 . 1.796(2) ?
C7 H7A . 0.9700 ?
C7 H7B . 0.9700 ?
C8 C9 . 1.497(3) ?
C8 S5 . 1.820(2) ?
C8 H8A . 0.9700 ?
C8 H8B . 0.9700 ?
C9 S1 . 1.747(2) ?

loop_
_cod_related_entry_id
_cod_related_entry_database
_cod_related_entry_code
1 ChemSpider 24742683
